data_4102029
loop_
_publ_author_name
'Takashi Murase'
'Shinnosuke Horiuchi'
'Makoto Fujita'

_publ_contact_author 'Makoto Fujita'
_publ_contact_author_email mfujita@appchem.t.u-tokyo.ac.jp
_publ_section_title
;
 Naphthalene Diels-Alder in a Self-Assembled Molecular Flask
;
_journal_name_full 'Journal of the American Chemical Society'
_journal_page_first 2866
_journal_page_last 2867
_journal_paper_doi 10.1021/ja9107275
_journal_volume 132
_journal_year 2010
_chemical_formula_sum 'C132 H173 N48.9 O92.89 Pd6'
_chemical_formula_weight 4569.32
_chemical_name_systematic
; 
 ? 
;
_space_group_IT_number 88
_symmetry_cell_setting tetragonal
_symmetry_space_group_name_Hall '-I 4ad'
_symmetry_space_group_name_H-M 'I 41/a :2'
_atom_sites_solution_hydrogens geom
_atom_sites_solution_primary direct
_atom_sites_solution_secondary difmap
_audit_creation_method SHELXL-97
_cell_angle_alpha 90.00
_cell_angle_beta 90.00
_cell_angle_gamma 90.00
_cell_formula_units_Z 4
_cell_length_a 26.222(3)
_cell_length_b 26.222(3)
_cell_length_c 31.650(6)
_cell_measurement_reflns_used 8826
_cell_measurement_temperature 90(2)
_cell_measurement_theta_max 29.442
_cell_measurement_theta_min 3.741
_cell_volume 21762(5)
_computing_cell_refinement 'Bruker SAINT'
_computing_data_collection 'Bruker APEX-II'
_computing_data_reduction 'Bruker SAINT'
_computing_molecular_graphics 'Bruker XP'
_computing_publication_material 'Bruker SHELXTL'
_computing_structure_refinement 'SHELXL-97 (Sheldrick, 1997)'
_computing_structure_solution 'SHELXS-97 (Sheldrick, 1990)'
_diffrn_ambient_temperature 90(2)
_diffrn_measured_fraction_theta_full 0.960
_diffrn_measured_fraction_theta_max 0.960
_diffrn_measurement_device_type 'CCD area detector'
_diffrn_measurement_method 'omega scan'
_diffrn_radiation_monochromator 'focusing mirror'
_diffrn_radiation_source 'fine-focus rotating anode'
_diffrn_radiation_type MoK\a
_diffrn_radiation_wavelength 0.71073
_diffrn_reflns_av_R_equivalents 0.0588
_diffrn_reflns_av_sigmaI/netI 0.0405
_diffrn_reflns_limit_h_max 36
_diffrn_reflns_limit_h_min -37
_diffrn_reflns_limit_k_max 36
_diffrn_reflns_limit_k_min -36
_diffrn_reflns_limit_l_max 44
_diffrn_reflns_limit_l_min -43
_diffrn_reflns_number 137545
_diffrn_reflns_theta_full 30.48
_diffrn_reflns_theta_max 30.48
_diffrn_reflns_theta_min 3.66
_exptl_absorpt_coefficient_mu 0.584
_exptl_absorpt_correction_T_max 0.9439
_exptl_absorpt_correction_T_min 0.9386
_exptl_absorpt_correction_type multi-scan
_exptl_absorpt_process_details SADABS
_exptl_crystal_colour yellow
_exptl_crystal_density_diffrn 1.395
_exptl_crystal_density_method 'not measured'
_exptl_crystal_description block
_exptl_crystal_F_000 9305
_exptl_crystal_size_max 0.11
_exptl_crystal_size_mid 0.11
_exptl_crystal_size_min 0.10
_refine_diff_density_max 0.797
_refine_diff_density_min -0.822
_refine_diff_density_rms 0.107
_refine_ls_extinction_method none
_refine_ls_goodness_of_fit_ref 1.068
_refine_ls_hydrogen_treatment constr
_refine_ls_matrix_type full
_refine_ls_number_parameters 666
_refine_ls_number_reflns 15908
_refine_ls_number_restraints 78
_refine_ls_restrained_S_all 1.071
_refine_ls_R_factor_all 0.1109
_refine_ls_R_factor_gt 0.0655
_refine_ls_shift/su_max 0.001
_refine_ls_shift/su_mean 0.000
_refine_ls_structure_factor_coef Fsqd
_refine_ls_weighting_details 'calc w=1/[\s^2^(Fo^2^)+(0.0816P)^2^+128.4617P] where P=(Fo^2^+2Fc^2^)/3'
_refine_ls_weighting_scheme calc
_refine_ls_wR_factor_gt 0.1725
_refine_ls_wR_factor_ref 0.2122
_reflns_number_gt 10187
_reflns_number_total 15908
_reflns_threshold_expression >2sigma(I)
_cod_data_source_file ja9107275_si_002.cif
_cod_data_source_block i41a
_cod_original_cell_volume 21763(5)
_cod_original_sg_symbol_H-M 'I 41/a'
_cod_original_formula_sum 'C132 H173 N48.90 O92.89 Pd6'
_cod_database_code 4102029

loop_
_symmetry_equiv_pos_as_xyz
'x, y, z'
'-x+1/2, -y, z+1/2'
'-y+3/4, x+1/4, z+1/4'
'y+3/4, -x+3/4, z+3/4'
'x+1/2, y+1/2, z+1/2'
'-x+1, -y+1/2, z+1'
'-y+5/4, x+3/4, z+3/4'
'y+5/4, -x+5/4, z+5/4'
'-x, -y, -z'
'x-1/2, y, -z-1/2'
'y-3/4, -x-1/4, -z-1/4'
'-y-3/4, x-3/4, -z-3/4'
'-x+1/2, -y+1/2, -z+1/2'
'x, y+1/2, -z'
'y-1/4, -x+1/4, -z+1/4'
'-y-1/4, x-1/4, -z-1/4'

loop_
_atom_site_label
_atom_site_type_symbol
_atom_site_fract_x
_atom_site_fract_y
_atom_site_fract_z
_atom_site_U_iso_or_equiv
_atom_site_adp_type
_atom_site_occupancy
_atom_site_symmetry_multiplicity
_atom_site_calc_flag
_atom_site_refinement_flags
_atom_site_disorder_assembly
_atom_site_disorder_group
Pd1 Pd 0.5000 0.2500 0.082730(14) 0.04106(13) Uani 1 2 d S . .
Pd2 Pd 0.289481(13) 0.535011(12) 0.376242(9) 0.03541(10) Uani 1 1 d . A .
C1A C 0.46665(17) 0.3222(2) 0.14830(14) 0.0461(11) Uani 1 1 d . . .
H1AA H 0.4340 0.3148 0.1368 0.055 Uiso 1 1 calc R . .
C2A C 0.46991(18) 0.3536(2) 0.18333(14) 0.0492(11) Uani 1 1 d . . .
H2AA H 0.4399 0.3678 0.1954 0.059 Uiso 1 1 calc R . .
C3A C 0.51709(17) 0.3642(2) 0.20057(14) 0.0452(10) Uani 1 1 d . . .
C4A C 0.55963(18) 0.3428(2) 0.18202(16) 0.0523(12) Uani 1 1 d . . .
H4AA H 0.5926 0.3494 0.1932 0.063 Uiso 1 1 calc R . .
C5A C 0.55411(18) 0.3118(2) 0.14702(16) 0.0492(11) Uani 1 1 d . . .
H5AA H 0.5836 0.2971 0.1345 0.059 Uiso 1 1 calc R . .
C6A C 0.39959(19) 0.5186(2) 0.36214(17) 0.0523(12) Uani 1 1 d . . .
H6AA H 0.4026 0.5395 0.3865 0.063 Uiso 1 1 calc R . .
C7A C 0.44261(19) 0.4974(2) 0.34481(18) 0.0534(12) Uani 1 1 d . . .
H7AA H 0.4750 0.5036 0.3573 0.064 Uiso 1 1 calc R . .
C8A C 0.43895(17) 0.46703(19) 0.30892(15) 0.0442(10) Uani 1 1 d . . .
C9A C 0.39099(18) 0.4586(2) 0.29158(14) 0.0464(10) Uani 1 1 d . . .
H9AA H 0.3871 0.4380 0.2671 0.056 Uiso 1 1 calc R . .
C10A C 0.34867(17) 0.48094(19) 0.31086(14) 0.0442(10) Uani 1 1 d . . .
H10A H 0.3158 0.4752 0.2991 0.053 Uiso 1 1 calc R . .
C11A C 0.2720(2) 0.42458(19) 0.38842(16) 0.0497(11) Uani 1 1 d . . .
H11A H 0.2525 0.4278 0.3633 0.060 Uiso 1 1 calc R . .
C12A C 0.2793(2) 0.37656(19) 0.40593(17) 0.0533(12) Uani 1 1 d . . .
H12A H 0.2646 0.3474 0.3930 0.064 Uiso 1 1 calc R . .
C13A C 0.62138(18) 0.4422(2) 0.30799(15) 0.0466(10) Uani 1 1 d . . .
C14A C 0.3275(2) 0.41454(19) 0.46048(16) 0.0574(14) Uani 1 1 d . . .
H14A H 0.3469 0.4121 0.4857 0.069 Uiso 1 1 calc R . .
C15A C 0.3190(2) 0.46114(18) 0.44208(15) 0.0533(13) Uani 1 1 d . . .
H15A H 0.3327 0.4908 0.4551 0.064 Uiso 1 1 calc R . .
C16A C 0.52165(18) 0.3971(2) 0.23846(15) 0.0459(10) Uani 1 1 d . . .
C17A C 0.48544(18) 0.4445(2) 0.28939(15) 0.0472(10) Uani 1 1 d . . .
C18A C 0.57030(18) 0.4331(2) 0.28887(15) 0.0458(10) Uani 1 1 d . . .
C1BA C 0.1804(4) 0.5356(4) 0.3902(3) 0.061(2) Uiso 0.646(12) 1 d P A 1
H1BA H 0.1499 0.5477 0.4051 0.091 Uiso 0.646(12) 1 calc PR A 1
H1BB H 0.1834 0.4986 0.3936 0.091 Uiso 0.646(12) 1 calc PR A 1
H1BC H 0.1776 0.5440 0.3601 0.091 Uiso 0.646(12) 1 calc PR A 1
C2BA C 0.2285(4) 0.5555(4) 0.4532(3) 0.051(2) Uiso 0.646(12) 1 d P A 1
H2BA H 0.1969 0.5680 0.4659 0.076 Uiso 0.646(12) 1 calc PR A 1
H2BB H 0.2574 0.5755 0.4637 0.076 Uiso 0.646(12) 1 calc PR A 1
H2BC H 0.2334 0.5195 0.4607 0.076 Uiso 0.646(12) 1 calc PR A 1
C3BA C 0.2244(4) 0.6187(3) 0.3971(3) 0.053(2) Uiso 0.646(12) 1 d P A 1
H3BA H 0.1899 0.6327 0.4025 0.064 Uiso 0.646(12) 1 calc PR A 1
H3BB H 0.2489 0.6372 0.4153 0.064 Uiso 0.646(12) 1 calc PR A 1
C4BA C 0.2381(3) 0.6259(4) 0.3517(3) 0.056(2) Uiso 0.646(12) 1 d P A 1
H4BA H 0.2136 0.6079 0.3333 0.067 Uiso 0.646(12) 1 calc PR A 1
H4BB H 0.2379 0.6626 0.3443 0.067 Uiso 0.646(12) 1 calc PR A 1
C5BA C 0.3310(5) 0.6354(5) 0.3557(4) 0.066(4) Uiso 0.646(12) 1 d P A 1
H5BA H 0.3277 0.6682 0.3410 0.099 Uiso 0.646(12) 1 calc PR A 1
H5BB H 0.3620 0.6181 0.3461 0.099 Uiso 0.646(12) 1 calc PR A 1
H5BC H 0.3330 0.6414 0.3862 0.099 Uiso 0.646(12) 1 calc PR A 1
C6BA C 0.2999(4) 0.6013(4) 0.2986(3) 0.061(2) Uiso 0.646(12) 1 d P A 1
H6BA H 0.2990 0.6354 0.2861 0.092 Uiso 0.646(12) 1 calc PR A 1
H6BB H 0.2742 0.5797 0.2850 0.092 Uiso 0.646(12) 1 calc PR A 1
H6BC H 0.3338 0.5863 0.2944 0.092 Uiso 0.646(12) 1 calc PR A 1
C1BB C 0.1840(7) 0.5160(8) 0.4112(7) 0.069(5) Uiso 0.354(12) 1 d P A 2
H1BD H 0.1538 0.5287 0.4261 0.103 Uiso 0.354(12) 1 calc PR A 2
H1BE H 0.1984 0.4871 0.4267 0.103 Uiso 0.354(12) 1 calc PR A 2
H1BF H 0.1743 0.5048 0.3827 0.103 Uiso 0.354(12) 1 calc PR A 2
C2BB C 0.2393(7) 0.5715(8) 0.4537(5) 0.053(4) Uiso 0.354(12) 1 d P A 2
H2BD H 0.2089 0.5835 0.4688 0.079 Uiso 0.354(12) 1 calc PR A 2
H2BE H 0.2657 0.5979 0.4547 0.079 Uiso 0.354(12) 1 calc PR A 2
H2BF H 0.2520 0.5403 0.4672 0.079 Uiso 0.354(12) 1 calc PR A 2
C3BB C 0.2036(7) 0.6023(6) 0.3855(5) 0.055(4) Uiso 0.354(12) 1 d P A 2
H3BC H 0.1788 0.6203 0.4037 0.066 Uiso 0.354(12) 1 calc PR A 2
H3BD H 0.1855 0.5899 0.3600 0.066 Uiso 0.354(12) 1 calc PR A 2
C4BB C 0.2445(6) 0.6365(6) 0.3735(6) 0.053(4) Uiso 0.354(12) 1 d P A 2
H4BC H 0.2599 0.6516 0.3992 0.064 Uiso 0.354(12) 1 calc PR A 2
H4BD H 0.2308 0.6645 0.3559 0.064 Uiso 0.354(12) 1 calc PR A 2
C5BB C 0.3329(7) 0.6374(7) 0.3668(6) 0.043(4) Uiso 0.354(12) 1 d P A 2
H5BD H 0.3337 0.6712 0.3538 0.064 Uiso 0.354(12) 1 calc PR A 2
H5BE H 0.3655 0.6201 0.3619 0.064 Uiso 0.354(12) 1 calc PR A 2
H5BF H 0.3272 0.6409 0.3973 0.064 Uiso 0.354(12) 1 calc PR A 2
C6BB C 0.2709(8) 0.6008(7) 0.3049(6) 0.065(5) Uiso 0.354(12) 1 d P A 2
H6BD H 0.2703 0.6346 0.2917 0.097 Uiso 0.354(12) 1 calc PR A 2
H6BE H 0.2363 0.5864 0.3049 0.097 Uiso 0.354(12) 1 calc PR A 2
H6BF H 0.2937 0.5783 0.2889 0.097 Uiso 0.354(12) 1 calc PR A 2
C7BA C 0.5090(3) 0.2222(3) -0.00485(17) 0.081(2) Uani 1 1 d . . .
H7BA H 0.4950 0.2041 -0.0297 0.097 Uiso 1 1 calc R . .
H7BB H 0.5467 0.2209 -0.0064 0.097 Uiso 1 1 calc R . .
C8BA C 0.5217(2) 0.1502(2) 0.04149(18) 0.0632(15) Uani 1 1 d . . .
H8BA H 0.5163 0.1269 0.0177 0.095 Uiso 1 1 calc R . .
H8BB H 0.5111 0.1336 0.0678 0.095 Uiso 1 1 calc R . .
H8BC H 0.5579 0.1592 0.0433 0.095 Uiso 1 1 calc R . .
C9BA C 0.4362(3) 0.1826(3) 0.0319(2) 0.081(2) Uani 1 1 d . . .
H9BA H 0.4318 0.1579 0.0090 0.122 Uiso 1 1 calc R . .
H9BB H 0.4156 0.2130 0.0261 0.122 Uiso 1 1 calc R . .
H9BC H 0.4253 0.1673 0.0586 0.122 Uiso 1 1 calc R . .
N1A N 0.50805(14) 0.30177(16) 0.13016(11) 0.0410(8) Uani 1 1 d . . .
N2A N 0.35286(14) 0.51014(15) 0.34534(12) 0.0408(8) Uani 1 1 d . . .
N3A N 0.29180(14) 0.46631(14) 0.40627(11) 0.0402(8) Uani 1 1 d . . .
N4A N 0.47857(15) 0.41655(16) 0.25457(13) 0.0457(9) Uani 1 1 d . . .
N5A N 0.52989(15) 0.45405(17) 0.30797(13) 0.0488(9) Uani 1 1 d . . .
N6A N 0.56845(15) 0.40428(17) 0.25450(13) 0.0487(9) Uani 1 1 d . . .
N1B N 0.49101(18) 0.19740(19) 0.03488(13) 0.0570(11) Uani 1 1 d . . .
N2B N 0.22547(16) 0.56032(17) 0.40782(13) 0.0497(9) Uani 1 1 d . . .
N3B N 0.28848(18) 0.60509(17) 0.34679(14) 0.0546(10) Uani 1 1 d . . .
C1G C 0.3845(12) 0.2158(10) 0.3024(9) 0.121(12) Uiso 0.25 1 d PDU B -1
H1GA H 0.3840 0.1819 0.2879 0.145 Uiso 0.25 1 calc PR B -1
C2G C 0.3326(13) 0.2441(13) 0.3038(12) 0.123(13) Uiso 0.25 1 d PDU B -1
H2GA H 0.3020 0.2303 0.2925 0.147 Uiso 0.25 1 calc PR B -1
C3G C 0.3352(11) 0.2927(10) 0.3235(11) 0.087(9) Uiso 0.25 1 d PDU B -1
H3GA H 0.3061 0.3142 0.3236 0.104 Uiso 0.25 1 calc PR B -1
C4G C 0.3852(9) 0.3109(9) 0.3448(8) 0.079(7) Uiso 0.25 1 d PDU B -1
H4GA H 0.3844 0.3441 0.3603 0.094 Uiso 0.25 1 calc PR B -1
C5G C 0.4066(10) 0.2633(9) 0.3688(7) 0.084(8) Uiso 0.25 1 d PDU B -1
C6G C 0.4052(9) 0.2153(9) 0.3482(8) 0.087(8) Uiso 0.25 1 d PDU B -1
C7G C 0.4540(14) 0.1252(13) 0.4277(13) 0.103(10) Uiso 0.25 1 d PDU B -1
H7GA H 0.4295 0.0989 0.4184 0.123 Uiso 0.25 1 calc PR B -1
H7GB H 0.4537 0.1258 0.4590 0.123 Uiso 0.25 1 calc PR B -1
C8G C 0.4366(12) 0.1756(11) 0.4119(10) 0.113(11) Uiso 0.25 1 d PDU B -1
C9G C 0.4380(11) 0.2235(9) 0.4300(10) 0.072(10) Uiso 0.25 1 d PDU B -1
C10G C 0.4673(14) 0.2174(12) 0.4692(10) 0.101(10) Uiso 0.25 1 d PDU B -1
H10B H 0.4936 0.1908 0.4653 0.121 Uiso 0.25 1 calc PR B -1
H10C H 0.4443 0.2065 0.4923 0.121 Uiso 0.25 1 calc PR B -1
C11G C 0.4923(14) 0.2675(12) 0.4805(13) 0.099(13) Uiso 0.25 1 d PDU B -1
H11B H 0.5038 0.2664 0.5099 0.148 Uiso 0.25 1 calc PR B -1
H11C H 0.4677 0.2953 0.4770 0.148 Uiso 0.25 1 calc PR B -1
H11D H 0.5216 0.2733 0.4619 0.148 Uiso 0.25 1 calc PR B -1
C12G C 0.5074(17) 0.110(3) 0.413(2) 0.18(2) Uiso 0.25 1 d PDU B -1
H12B H 0.5152 0.0755 0.4227 0.272 Uiso 0.25 1 calc PR B -1
H12C H 0.5325 0.1340 0.4244 0.272 Uiso 0.25 1 calc PR B -1
H12D H 0.5087 0.1109 0.3819 0.272 Uiso 0.25 1 calc PR B -1
C13G C 0.4206(11) 0.1730(12) 0.3704(9) 0.094(9) Uiso 0.25 1 d PDU B -1
H13A H 0.4202 0.1408 0.3567 0.113 Uiso 0.25 1 calc PR B -1
C14G C 0.4234(12) 0.2685(12) 0.4098(8) 0.100(10) Uiso 0.25 1 d PDU B -1
H14B H 0.4249 0.3007 0.4235 0.120 Uiso 0.25 1 calc PR B -1
C15G C 0.4166(9) 0.2583(9) 0.2798(8) 0.069(6) Uiso 0.25 1 d PDU B -1
H15B H 0.4062 0.2636 0.2497 0.083 Uiso 0.25 1 calc PR B -1
C16G C 0.4186(9) 0.3078(10) 0.3047(8) 0.075(7) Uiso 0.25 1 d PDU B -1
H16A H 0.4084 0.3362 0.2854 0.090 Uiso 0.25 1 calc PR B -1
C17G C 0.4710(9) 0.2401(9) 0.2840(12) 0.083(9) Uiso 0.25 1 d PDU B -1
C18G C 0.4735(11) 0.3149(14) 0.316(2) 0.13(2) Uiso 0.25 1 d PDU B -1
N1G N 0.5017(7) 0.2749(7) 0.3047(7) 0.064(5) Uiso 0.25 1 d PDU B -1
O1G O 0.4897(9) 0.2003(8) 0.2721(7) 0.092(6) Uiso 0.25 1 d PDU B -1
O2G O 0.4925(9) 0.3504(8) 0.3365(7) 0.093(6) Uiso 0.25 1 d PDU B -1
C19G C 0.5572(8) 0.2677(8) 0.3184(7) 0.066(6) Uiso 0.25 1 d PDU B -1
H19A H 0.5668 0.2971 0.3369 0.080 Uiso 0.25 1 calc PR B -1
C20G C 0.5961(12) 0.2643(15) 0.2831(9) 0.120(12) Uiso 0.25 1 d PDU B -1
H20A H 0.5923 0.2937 0.2637 0.144 Uiso 0.25 1 calc PR B -1
H20B H 0.5908 0.2326 0.2667 0.144 Uiso 0.25 1 calc PR B -1
C21G C 0.6495(10) 0.2643(19) 0.3031(15) 0.18(2) Uiso 0.25 1 d PDU B -1
H21A H 0.6759 0.2638 0.2807 0.216 Uiso 0.25 1 calc PR B -1
H21B H 0.6543 0.2956 0.3202 0.216 Uiso 0.25 1 calc PR B -1
C22G C 0.6545(10) 0.2175(19) 0.3308(15) 0.147(18) Uiso 0.25 1 d PDU B -1
H22A H 0.6517 0.1865 0.3132 0.176 Uiso 0.25 1 calc PR B -1
H22B H 0.6886 0.2174 0.3443 0.176 Uiso 0.25 1 calc PR B -1
C23G C 0.6141(11) 0.2165(16) 0.3644(10) 0.120(12) Uiso 0.25 1 d PDU B -1
H23A H 0.6188 0.2459 0.3836 0.144 Uiso 0.25 1 calc PR B -1
H23B H 0.6176 0.1849 0.3813 0.144 Uiso 0.25 1 calc PR B -1
C24G C 0.5612(8) 0.2186(9) 0.3450(8) 0.072(6) Uiso 0.25 1 d PDU B -1
H24A H 0.5350 0.2189 0.3676 0.086 Uiso 0.25 1 calc PR B -1
H24B H 0.5554 0.1884 0.3270 0.086 Uiso 0.25 1 calc PR B -1
N1NA N 0.3857(5) 0.5627(4) 0.4803(4) 0.073(3) Uiso 0.534(10) 1 d P C 1
O1NA O 0.3711(5) 0.5911(4) 0.4549(3) 0.065(3) Uiso 0.534(10) 1 d P C 1
O2NA O 0.3591(4) 0.5466(4) 0.5109(3) 0.084(3) Uiso 0.534(10) 1 d P C 1
O3NA O 0.4253(4) 0.5342(5) 0.4741(3) 0.081(3) Uiso 0.534(10) 1 d P C 1
O7A O 0.2093(7) 0.3500(7) 0.3054(6) 0.155(6) Uiso 0.534(10) 1 d P C 1
O7B O 0.6703(6) 0.2480(6) 0.1703(4) 0.122(5) Uiso 0.534(10) 1 d P C 1
N1NB N 0.6638(6) 0.1548(8) 0.2080(5) 0.092(5) Uiso 0.466(10) 1 d P C 2
O1NB O 0.6938(14) 0.1834(15) 0.2275(11) 0.236(15) Uiso 0.466(10) 1 d P C 2
O2NB O 0.3565(7) 0.5834(7) 0.4635(6) 0.108(6) Uiso 0.466(10) 1 d P C 2
O3NB O 0.6460(6) 0.1854(6) 0.1845(5) 0.113(5) Uiso 0.466(10) 1 d P C 2
O8A O 0.2448(10) 0.3684(9) 0.2873(8) 0.188(9) Uiso 0.466(10) 1 d P C 2
O8B O 0.3124(12) 0.2201(13) 0.1619(9) 0.227(12) Uiso 0.466(10) 1 d P C 2
O1A O 0.3799(5) 0.2874(5) 0.0809(5) 0.082(4) Uiso 0.452(7) 1 d P D 1
N3N N 0.4726(9) 0.0379(9) 0.1346(7) 0.128(7) Uiso 0.452(7) 1 d P D 1
O7N O 0.5093(6) 0.0134(6) 0.1537(5) 0.118(5) Uiso 0.452(7) 1 d P D 1
O8N O 0.4774(6) 0.0600(5) 0.1046(4) 0.094(4) Uiso 0.452(7) 1 d P D 1
O9N O 0.4256(11) 0.0303(10) 0.1542(9) 0.200(10) Uiso 0.452(7) 1 d P D 1
N4N N 0.6481(7) 0.1745(7) -0.0061(6) 0.090(4) Uiso 0.452(7) 1 d P D 1
O10N O 0.6270(7) 0.1651(7) -0.0404(5) 0.119(5) Uiso 0.452(7) 1 d P D 1
O11N O 0.6582(12) 0.2203(13) 0.0132(10) 0.185(10) Uiso 0.452(7) 1 d P D 1
O12N O 0.6551(8) 0.1457(9) 0.0130(7) 0.146(7) Uiso 0.452(7) 1 d P D 1
N2N N 0.1808(8) 0.4786(8) 0.2980(6) 0.116(6) Uiso 0.452(7) 1 d P D 1
O4N O 0.1451(6) 0.5083(7) 0.2873(5) 0.118(5) Uiso 0.452(7) 1 d P D 1
O5N O 0.1640(6) 0.4382(6) 0.3198(5) 0.112(5) Uiso 0.452(7) 1 d P D 1
O6N O 0.2247(5) 0.4964(5) 0.2925(4) 0.078(3) Uiso 0.452(7) 1 d P D 1
O4A O 0.3924(14) -0.0714(13) 0.2679(11) 0.266(14) Uiso 0.452(7) 1 d P D 1
O4B O 0.4609(7) -0.0239(8) 0.2208(6) 0.149(7) Uiso 0.452(7) 1 d P D 1
O4C O 0.5815(10) 0.0911(11) -0.0500(8) 0.171(9) Uiso 0.452(7) 1 d P D 1
O4D O 0.1389(7) 0.3953(7) 0.3954(6) 0.139(6) Uiso 0.452(7) 1 d P D 1
O1B O 0.3744(4) 0.2759(6) 0.0934(4) 0.044(2) Uiso 0.387(8) 1 d P E 2
N5N N 0.6814(12) 0.2068(12) -0.0066(10) 0.132(9) Uiso 0.387(8) 1 d P E 2
O13N O 0.7089(8) 0.2007(7) -0.0392(7) 0.126(6) Uiso 0.387(8) 1 d P E 2
O14N O 0.6633(8) 0.1754(10) 0.0196(8) 0.113(6) Uiso 0.387(8) 1 d P E 2
O15N O 0.6919(10) 0.2464(10) 0.0122(8) 0.147(8) Uiso 0.387(8) 1 d P E 2
O5A O 0.4565(7) 0.0031(7) 0.1803(6) 0.112(6) Uiso 0.387(8) 1 d P E 2
O5B O 0.4460(7) 0.0703(6) 0.1065(5) 0.100(5) Uiso 0.387(8) 1 d P E 2
O5C O 0.6047(7) 0.1361(8) -0.0497(6) 0.114(6) Uiso 0.387(8) 1 d P E 2
O5D O 0.2232(5) 0.4741(6) 0.2998(4) 0.073(4) Uiso 0.387(8) 1 d P E 2
O5E O 0.1478(13) 0.4121(13) 0.3593(12) 0.213(13) Uiso 0.387(8) 1 d P E 2
O5F O 0.3308(12) 0.1880(13) 0.0968(10) 0.218(13) Uiso 0.387(8) 1 d P E 2
O5G O 0.1405(13) 0.5482(14) 0.2785(11) 0.213(13) Uiso 0.387(8) 1 d P E 2
O5H O 0.5573(10) 0.0685(10) -0.0543(7) 0.142(8) Uiso 0.387(8) 1 d P E 2
N6N N 0.3504(12) 0.2749(12) 0.0636(9) 0.097(10) Uiso 0.232(11) 1 d PD F 3
O16N O 0.3670(13) 0.2577(14) 0.0973(10) 0.112(13) Uiso 0.232(11) 1 d PD F 3
O17N O 0.3280(11) 0.2455(11) 0.0400(10) 0.107(9) Uiso 0.232(11) 1 d PD F 3
O18N O 0.3541(15) 0.3160(13) 0.0448(13) 0.142(13) Uiso 0.232(11) 1 d PD F 3
O9A O 0.1148(7) 0.6447(10) 0.3226(5) 0.167(9) Uiso 0.61(3) 1 d P G 1
O9B O 0.1547(15) 0.7425(15) 0.3383(13) 0.208(19) Uiso 0.303(17) 1 d P G 1
O10A O 0.1262(11) 0.6815(15) 0.3245(9) 0.174(14) Uiso 0.39(3) 1 d P G 2
O1 O 0.5000 0.2500 -0.1250 0.126(5) Uiso 1 4 d S . .
O2 O 0.0798(5) 0.4718(5) 0.4664(4) 0.241(5) Uiso 1 1 d . . .
O3 O 0.1778(6) 0.4279(6) 0.4682(5) 0.271(6) Uiso 1 1 d . . .
O4 O 0.1830(6) 0.7069(6) 0.2882(5) 0.281(7) Uiso 1 1 d . . .
O5 O 0.5918(5) 0.2394(5) -0.0873(4) 0.242(6) Uiso 1 1 d . . .
O6 O 0.6568(7) 0.3028(7) -0.1078(6) 0.158(6) Uiso 0.50 1 d P . .

loop_
_atom_site_aniso_label
_atom_site_aniso_U_11
_atom_site_aniso_U_22
_atom_site_aniso_U_33
_atom_site_aniso_U_23
_atom_site_aniso_U_13
_atom_site_aniso_U_12
Pd1 0.0403(3) 0.0558(3) 0.0271(2) 0.000 0.000 0.0122(2)
Pd2 0.03832(17) 0.03712(17) 0.03080(16) -0.00414(12) -0.00242(12) 0.00388(12)
C1A 0.035(2) 0.066(3) 0.037(2) -0.004(2) -0.0042(17) 0.011(2)
C2A 0.040(2) 0.070(3) 0.037(2) -0.007(2) -0.0019(18) 0.015(2)
C3A 0.038(2) 0.059(3) 0.039(2) -0.004(2) 0.0014(18) 0.005(2)
C4A 0.033(2) 0.073(3) 0.050(3) -0.013(2) 0.0032(19) 0.004(2)
C5A 0.035(2) 0.067(3) 0.046(2) -0.004(2) 0.0074(19) 0.005(2)
C6A 0.043(2) 0.056(3) 0.058(3) -0.022(2) -0.002(2) -0.001(2)
C7A 0.039(2) 0.058(3) 0.064(3) -0.021(2) -0.002(2) -0.003(2)
C8A 0.039(2) 0.049(2) 0.045(2) -0.0059(19) 0.0024(18) -0.0022(19)
C9A 0.045(2) 0.058(3) 0.037(2) -0.010(2) -0.0015(18) 0.003(2)
C10A 0.038(2) 0.060(3) 0.035(2) -0.0072(19) -0.0028(17) 0.003(2)
C11A 0.056(3) 0.045(3) 0.049(3) -0.003(2) -0.015(2) -0.003(2)
C12A 0.061(3) 0.040(2) 0.059(3) -0.003(2) -0.015(2) -0.003(2)
C13A 0.041(2) 0.057(3) 0.041(2) -0.003(2) 0.0023(18) -0.004(2)
C14A 0.088(4) 0.042(3) 0.042(2) -0.006(2) -0.019(3) 0.004(3)
C15A 0.083(4) 0.037(2) 0.040(2) -0.0092(19) -0.013(2) 0.001(2)
C16A 0.039(2) 0.056(3) 0.042(2) -0.001(2) 0.0032(18) 0.000(2)
C17A 0.042(2) 0.055(3) 0.045(2) -0.006(2) 0.0027(19) 0.002(2)
C18A 0.038(2) 0.055(3) 0.044(2) -0.002(2) 0.0038(18) -0.004(2)
C7BA 0.114(6) 0.097(5) 0.030(2) -0.004(3) 0.004(3) 0.042(4)
C8BA 0.075(4) 0.068(4) 0.047(3) -0.010(2) 0.000(3) 0.024(3)
C9BA 0.071(4) 0.105(5) 0.068(4) -0.042(4) -0.025(3) 0.017(4)
N1A 0.0360(18) 0.053(2) 0.0340(17) -0.0011(15) 0.0001(14) 0.0084(16)
N2A 0.0379(18) 0.044(2) 0.0403(18) -0.0043(15) 0.0002(15) 0.0008(15)
N3A 0.045(2) 0.0393(19) 0.0366(18) -0.0069(14) -0.0033(15) 0.0052(15)
N4A 0.0377(19) 0.055(2) 0.044(2) -0.0061(17) 0.0039(16) 0.0009(17)
N5A 0.0365(19) 0.059(2) 0.051(2) -0.0108(19) 0.0026(17) -0.0017(17)
N6A 0.040(2) 0.063(3) 0.043(2) -0.0065(18) 0.0031(16) -0.0016(18)
N1B 0.066(3) 0.070(3) 0.0348(19) -0.0068(19) -0.0032(18) 0.022(2)
N2B 0.051(2) 0.056(2) 0.043(2) -0.0045(18) 0.0040(17) 0.0121(19)
N3B 0.062(3) 0.049(2) 0.052(2) 0.0065(19) -0.004(2) 0.008(2)

loop_
_atom_type_symbol
_atom_type_description
_atom_type_scat_dispersion_real
_atom_type_scat_dispersion_imag
_atom_type_scat_source
C C 0.0033 0.0016 'International Tables Vol C Tables 4.2.6.8 and 6.1.1.4'
H H 0.0000 0.0000 'International Tables Vol C Tables 4.2.6.8 and 6.1.1.4'
N N 0.0061 0.0033 'International Tables Vol C Tables 4.2.6.8 and 6.1.1.4'
O O 0.0106 0.0060 'International Tables Vol C Tables 4.2.6.8 and 6.1.1.4'
Pd Pd -0.9988 1.0072 'International Tables Vol C Tables 4.2.6.8 and 6.1.1.4'

loop_
_geom_angle_atom_site_label_1
_geom_angle_atom_site_label_2
_geom_angle_atom_site_label_3
_geom_angle
_geom_angle_site_symmetry_1
_geom_angle_site_symmetry_3
_geom_angle_publ_flag
N1A Pd1 N1A 84.9(2) . 6_554 ?
N1A Pd1 N1B 179.35(18) . . ?
N1A Pd1 N1B 94.81(17) 6_554 . ?
N1A Pd1 N1B 94.80(17) . 6_554 ?
N1A Pd1 N1B 179.35(18) 6_554 6_554 ?
N1B Pd1 N1B 85.5(3) . 6_554 ?
N2A Pd2 N3A 85.20(15) . . ?
N2A Pd2 N3B 94.52(17) . . ?
N3A Pd2 N3B 178.66(17) . . ?
N2A Pd2 N2B 179.70(18) . . ?
N3A Pd2 N2B 94.75(16) . . ?
N3B Pd2 N2B 85.52(18) . . ?
N1A C1A C2A 122.1(4) . . ?
C3A C2A C1A 119.4(4) . . ?
C4A C3A C2A 118.4(4) . . ?
C4A C3A C16A 121.0(4) . . ?
C2A C3A C16A 120.6(4) . . ?
C3A C4A C5A 119.7(5) . . ?
N1A C5A C4A 121.8(4) . . ?
N2A C6A C7A 121.5(4) . . ?
C6A C7A C8A 120.1(5) . . ?
C9A C8A C7A 118.4(4) . . ?
C9A C8A C17A 120.9(4) . . ?
C7A C8A C17A 120.7(4) . . ?
C8A C9A C10A 118.7(4) . . ?
N2A C10A C9A 122.1(4) . . ?
N3A C11A C12A 121.3(5) . . ?
C13A C12A C11A 119.8(5) 16_656 . ?
C12A C13A C14A 118.5(5) 11_666 11_666 ?
C12A C13A C18A 121.0(4) 11_666 . ?
C14A C13A C18A 120.5(4) 11_666 . ?
C15A C14A C13A 119.4(5) . 16_656 ?
N3A C15A C14A 122.3(4) . . ?
N4A C16A N6A 125.0(4) . . ?
N4A C16A C3A 117.5(4) . . ?
N6A C16A C3A 117.5(4) . . ?
N5A C17A N4A 125.9(4) . . ?
N5A C17A C8A 117.4(4) . . ?
N4A C17A C8A 116.7(4) . . ?
N6A C18A N5A 125.1(4) . . ?
N6A C18A C13A 117.3(4) . . ?
N5A C18A C13A 117.6(4) . . ?
C4BA C3BA N2B 109.1(7) . . ?
N3B C4BA C3BA 106.2(7) . . ?
N2B C3BB C4BB 107.9(13) . . ?
C3BB C4BB N3B 110.1(12) . . ?
N1B C7BA C7BA 108.5(4) . 6_554 ?
C1A N1A C5A 118.6(4) . . ?
C1A N1A Pd1 119.9(3) . . ?
C5A N1A Pd1 121.0(3) . . ?
C10A N2A C6A 119.2(4) . . ?
C10A N2A Pd2 120.6(3) . . ?
C6A N2A Pd2 119.9(3) . . ?
C11A N3A C15A 118.7(4) . . ?
C11A N3A Pd2 121.0(3) . . ?
C15A N3A Pd2 119.8(3) . . ?
C17A N4A C16A 114.2(4) . . ?
C17A N5A C18A 114.7(4) . . ?
C18A N6A C16A 115.1(4) . . ?
C9BA N1B C8BA 108.3(5) . . ?
C9BA N1B C7BA 111.4(5) . . ?
C8BA N1B C7BA 108.0(4) . . ?
C9BA N1B Pd1 109.3(3) . . ?
C8BA N1B Pd1 113.0(3) . . ?
C7BA N1B Pd1 106.9(4) . . ?
C3BB N2B C2BA 125.6(8) . . ?
C3BB N2B C1BA 80.0(9) . . ?
C2BA N2B C1BA 112.7(6) . . ?
C3BB N2B C2BB 114.7(10) . . ?
C2BA N2B C2BB 19.4(7) . . ?
C1BA N2B C2BB 129.9(9) . . ?
C3BB N2B C3BA 29.9(7) . . ?
C2BA N2B C3BA 107.6(6) . . ?
C1BA N2B C3BA 109.6(6) . . ?
C2BB N2B C3BA 91.3(8) . . ?
C3BB N2B C1BB 108.7(11) . . ?
C2BA N2B C1BB 84.7(9) . . ?
C1BA N2B C1BB 31.7(7) . . ?
C2BB N2B C1BB 103.8(10) . . ?
C3BA N2B C1BB 135.5(9) . . ?
C3BB N2B Pd2 109.6(7) . . ?
C2BA N2B Pd2 114.1(4) . . ?
C1BA N2B Pd2 109.3(4) . . ?
C2BB N2B Pd2 109.3(7) . . ?
C3BA N2B Pd2 103.0(4) . . ?
C1BB N2B Pd2 110.6(7) . . ?
C5BA N3B C6BB 119.8(11) . . ?
C5BA N3B C4BA 119.5(8) . . ?
C6BB N3B C4BA 80.3(9) . . ?
C5BA N3B C6BA 94.6(8) . . ?
C6BB N3B C6BA 30.3(8) . . ?
C4BA N3B C6BA 107.9(6) . . ?
C5BA N3B C5BB 12.1(9) . . ?
C6BB N3B C5BB 131.7(12) . . ?
C4BA N3B C5BB 115.5(8) . . ?
C6BA N3B C5BB 106.7(9) . . ?
C5BA N3B C4BB 99.7(9) . . ?
C6BB N3B C4BB 107.1(10) . . ?
C4BA N3B C4BB 27.5(6) . . ?
C6BA N3B C4BB 132.0(8) . . ?
C5BB N3B C4BB 92.4(10) . . ?
C5BA N3B Pd2 114.0(6) . . ?
C6BB N3B Pd2 111.0(8) . . ?
C4BA N3B Pd2 107.6(4) . . ?
C6BA N3B Pd2 112.5(4) . . ?
C5BB N3B Pd2 106.7(7) . . ?
C4BB N3B Pd2 102.8(6) . . ?
C6G C1G C2G 107(2) . . ?
C6G C1G C15G 104(2) . . ?
C2G C1G C15G 98(2) . . ?
C3G C2G C1G 114(2) . . ?
C2G C3G C4G 121(2) . . ?
C16G C4G C3G 96(2) . . ?
C16G C4G C5G 98.8(19) . . ?
C3G C4G C5G 106(2) . . ?
C14G C5G C6G 122(2) . . ?
C14G C5G C4G 119(2) . . ?
C6G C5G C4G 118(2) . . ?
C13G C6G C5G 118(3) . . ?
C13G C6G C1G 126(2) . . ?
C5G C6G C1G 116(2) . . ?
C8G C7G C12G 114(4) . . ?
C13G C8G C9G 116(3) . . ?
C13G C8G C7G 112(3) . . ?
C9G C8G C7G 131(3) . . ?
C8G C9G C14G 125(3) . . ?
C8G C9G C10G 105(2) . . ?
C14G C9G C10G 129(3) . . ?
C9G C10G C11G 109(3) . . ?
C6G C13G C8G 122(3) . . ?
C5G C14G C9G 116(3) . . ?
C17G C15G C16G 101.0(18) . . ?
C17G C15G C1G 104(2) . . ?
C16G C15G C1G 113(2) . . ?
C18G C16G C15G 105.4(18) . . ?
C18G C16G C4G 110(3) . . ?
C15G C16G C4G 117(2) . . ?
O1G C17G N1G 119(2) . . ?
O1G C17G C15G 129(2) . . ?
N1G C17G C15G 112.6(16) . . ?
O2G C18G N1G 121(3) . . ?
O2G C18G C16G 127(2) . . ?
N1G C18G C16G 111.6(17) . . ?
C18G N1G C17G 109.0(15) . . ?
C18G N1G C19G 123(2) . . ?
C17G N1G C19G 127.3(19) . . ?
C20G C19G N1G 116(2) . . ?
C20G C19G C24G 108.0(15) . . ?
N1G C19G C24G 108.8(17) . . ?
C19G C20G C21G 108.0(17) . . ?
C22G C21G C20G 108.5(18) . . ?
C23G C22G C21G 111.4(19) . . ?
C22G C23G C24G 111.1(17) . . ?
C23G C24G C19G 108.2(15) . . ?
O1NA N1NA O2NA 124.2(14) . . ?
O1NA N1NA O3NA 121.9(13) . . ?
O2NA N1NA O3NA 111.5(11) . . ?
O3NB N1NB O1NB 99(2) . . ?
O3NB N1NB O2NB 141(2) . 7_544 ?
O1NB N1NB O2NB 119(2) . 7_544 ?
O8N N3N O7N 124(2) . . ?
O8N N3N O9N 123(3) . . ?
O7N N3N O9N 112(2) . . ?
O12N N4N O10N 118(3) . . ?
O12N N4N O11N 111(3) . . ?
O10N N4N O11N 130(2) . . ?
O6N N2N O4N 114.4(19) . . ?
O6N N2N O5N 132(2) . . ?
O4N N2N O5N 112(2) . . ?
O15N N5N O14N 108(3) . . ?
O15N N5N O13N 112(3) . . ?
O14N N5N O13N 132(3) . . ?
O17N N6N O18N 107(3) . . ?
O17N N6N O16N 118(4) . . ?
O18N N6N O16N 135(4) . . ?

loop_
_geom_bond_atom_site_label_1
_geom_bond_atom_site_label_2
_geom_bond_distance
_geom_bond_site_symmetry_2
_geom_bond_publ_flag
Pd1 N1A 2.035(4) . ?
Pd1 N1A 2.035(4) 6_554 ?
Pd1 N1B 2.062(4) . ?
Pd1 N1B 2.062(4) 6_554 ?
Pd2 N2A 2.036(4) . ?
Pd2 N3A 2.038(4) . ?
Pd2 N3B 2.061(4) . ?
Pd2 N2B 2.063(4) . ?
C1A N1A 1.340(6) . ?
C1A C2A 1.385(7) . ?
C2A C3A 1.380(7) . ?
C3A C4A 1.379(6) . ?
C3A C16A 1.481(7) . ?
C4A C5A 1.382(7) . ?
C5A N1A 1.346(6) . ?
C6A N2A 1.354(6) . ?
C6A C7A 1.371(7) . ?
C7A C8A 1.391(7) . ?
C8A C9A 1.390(6) . ?
C8A C17A 1.489(6) . ?
C9A C10A 1.395(6) . ?
C10A N2A 1.338(6) . ?
C11A N3A 1.337(6) . ?
C11A C12A 1.389(7) . ?
C12A C13A 1.371(7) 16_656 ?
C13A C12A 1.371(7) 11_666 ?
C13A C14A 1.375(7) 11_666 ?
C13A C18A 1.489(7) . ?
C14A C15A 1.372(7) . ?
C14A C13A 1.375(7) 16_656 ?
C15A N3A 1.346(6) . ?
C16A N4A 1.341(6) . ?
C16A N6A 1.341(6) . ?
C17A N5A 1.329(6) . ?
C17A N4A 1.335(6) . ?
C18A N6A 1.326(6) . ?
C18A N5A 1.338(6) . ?
C1BA N2B 1.459(10) . ?
C2BA N2B 1.444(10) . ?
C3BA C4BA 1.492(13) . ?
C3BA N2B 1.569(10) . ?
C4BA N3B 1.437(10) . ?
C5BA N3B 1.398(14) . ?
C6BA N3B 1.557(10) . ?
C1BB N2B 1.60(2) . ?
C2BB N2B 1.526(17) . ?
C3BB N2B 1.428(16) . ?
C3BB C4BB 1.45(2) . ?
C4BB N3B 1.649(17) . ?
C5BB N3B 1.573(19) . ?
C6BB N3B 1.410(18) . ?
C7BA N1B 1.493(8) . ?
C7BA C7BA 1.531(13) 6_554 ?
C8BA N1B 1.491(7) . ?
C9BA N1B 1.490(8) . ?
C1G C6G 1.548(19) . ?
C1G C2G 1.551(19) . ?
C1G C15G 1.571(19) . ?
C2G C3G 1.420(19) . ?
C3G C4G 1.550(18) . ?
C4G C16G 1.542(18) . ?
C4G C5G 1.566(18) . ?
C5G C14G 1.378(18) . ?
C5G C6G 1.415(18) . ?
C6G C13G 1.374(18) . ?
C7G C8G 1.483(19) . ?
C7G C12G 1.53(2) . ?
C8G C13G 1.381(19) . ?
C8G C9G 1.382(19) . ?
C9G C14G 1.394(19) . ?
C9G C10G 1.467(19) . ?
C10G C11G 1.512(19) . ?
C15G C17G 1.511(18) . ?
C15G C16G 1.518(18) . ?
C16G C18G 1.499(19) . ?
C17G O1G 1.215(17) . ?
C17G N1G 1.382(17) . ?
C18G O2G 1.234(17) . ?
C18G N1G 1.333(18) . ?
N1G C19G 1.53(3) . ?
C19G C20G 1.516(18) . ?
C19G C24G 1.541(17) . ?
C20G C21G 1.538(19) . ?
C21G C22G 1.514(19) . ?
C22G C23G 1.500(19) . ?
C23G C24G 1.519(18) . ?
N1NA O1NA 1.162(17) . ?
N1NA O2NA 1.264(14) . ?
N1NA O3NA 1.294(16) . ?
N1NB O3NB 1.19(2) . ?
N1NB O1NB 1.25(4) . ?
N1NB O2NB 1.28(3) 7_544 ?
O2NB N1NB 1.28(3) 8_454 ?
N3N O8N 1.12(2) . ?
N3N O7N 1.31(2) . ?
N3N O9N 1.39(3) . ?
N4N O12N 0.98(2) . ?
N4N O10N 1.24(2) . ?
N4N O11N 1.37(4) . ?
N2N O6N 1.26(2) . ?
N2N O4N 1.26(2) . ?
N2N O5N 1.34(2) . ?
N5N O15N 1.23(3) . ?
N5N O14N 1.26(4) . ?
N5N O13N 1.27(3) . ?
N6N O17N 1.224(18) . ?
N6N O18N 1.237(19) . ?
N6N O16N 1.237(18) . ?

loop_
_geom_torsion_atom_site_label_1
_geom_torsion_atom_site_label_2
_geom_torsion_atom_site_label_3
_geom_torsion_atom_site_label_4
_geom_torsion
_geom_torsion_site_symmetry_1
_geom_torsion_site_symmetry_2
_geom_torsion_site_symmetry_3
_geom_torsion_site_symmetry_4
_geom_torsion_publ_flag
N1A C1A C2A C3A -0.6(8) . . . . ?
C1A C2A C3A C4A 0.1(8) . . . . ?
C1A C2A C3A C16A -179.0(5) . . . . ?
C2A C3A C4A C5A 0.1(8) . . . . ?
C16A C3A C4A C5A 179.2(5) . . . . ?
C3A C4A C5A N1A 0.2(9) . . . . ?
N2A C6A C7A C8A 0.7(9) . . . . ?
C6A C7A C8A C9A -0.4(8) . . . . ?
C6A C7A C8A C17A 179.1(5) . . . . ?
C7A C8A C9A C10A 0.0(8) . . . . ?
C17A C8A C9A C10A -179.5(5) . . . . ?
C8A C9A C10A N2A 0.1(8) . . . . ?
N3A C11A C12A C13A -0.6(9) . . . 16_656 ?
C13A C14A C15A N3A -0.1(9) 16_656 . . . ?
C4A C3A C16A N4A 179.8(5) . . . . ?
C2A C3A C16A N4A -1.2(7) . . . . ?
C4A C3A C16A N6A -1.4(8) . . . . ?
C2A C3A C16A N6A 177.6(5) . . . . ?
C9A C8A C17A N5A -179.6(5) . . . . ?
C7A C8A C17A N5A 0.9(8) . . . . ?
C9A C8A C17A N4A 0.6(7) . . . . ?
C7A C8A C17A N4A -178.8(5) . . . . ?
C12A C13A C18A N6A -178.6(5) 11_666 . . . ?
C14A C13A C18A N6A 1.9(8) 11_666 . . . ?
C12A C13A C18A N5A 0.5(8) 11_666 . . . ?
C14A C13A C18A N5A -179.0(5) 11_666 . . . ?
N2B C3BA C4BA N3B -59.8(9) . . . . ?
N2B C3BB C4BB N3B 54.6(17) . . . . ?
C2A C1A N1A C5A 0.9(8) . . . . ?
C2A C1A N1A Pd1 173.5(4) . . . . ?
C4A C5A N1A C1A -0.7(8) . . . . ?
C4A C5A N1A Pd1 -173.3(4) . . . . ?
N1A Pd1 N1A C1A -84.0(4) 6_554 . . . ?
N1B Pd1 N1A C1A -19(16) . . . . ?
N1B Pd1 N1A C1A 96.6(4) 6_554 . . . ?
N1A Pd1 N1A C5A 88.4(4) 6_554 . . . ?
N1B Pd1 N1A C5A 154(24) . . . . ?
N1B Pd1 N1A C5A -91.0(4) 6_554 . . . ?
C9A C10A N2A C6A 0.2(7) . . . . ?
C9A C10A N2A Pd2 -172.8(4) . . . . ?
C7A C6A N2A C10A -0.6(8) . . . . ?
C7A C6A N2A Pd2 172.5(4) . . . . ?
N3A Pd2 N2A C10A 84.6(4) . . . . ?
N3B Pd2 N2A C10A -96.7(4) . . . . ?
N2B Pd2 N2A C10A 165(100) . . . . ?
N3A Pd2 N2A C6A -88.4(4) . . . . ?
N3B Pd2 N2A C6A 90.3(4) . . . . ?
N2B Pd2 N2A C6A -8(41) . . . . ?
C12A C11A N3A C15A -0.5(8) . . . . ?
C12A C11A N3A Pd2 171.3(4) . . . . ?
C14A C15A N3A C11A 0.9(8) . . . . ?
C14A C15A N3A Pd2 -171.0(5) . . . . ?
N2A Pd2 N3A C11A -83.0(4) . . . . ?
N3B Pd2 N3A C11A -161(8) . . . . ?
N2B Pd2 N3A C11A 97.3(4) . . . . ?
N2A Pd2 N3A C15A 88.8(4) . . . . ?
N3B Pd2 N3A C15A 11(8) . . . . ?
N2B Pd2 N3A C15A -90.9(4) . . . . ?
N5A C17A N4A C16A 0.5(8) . . . . ?
C8A C17A N4A C16A -179.7(4) . . . . ?
N6A C16A N4A C17A -0.6(7) . . . . ?
C3A C16A N4A C17A 178.1(4) . . . . ?
N4A C17A N5A C18A 0.2(8) . . . . ?
C8A C17A N5A C18A -179.5(4) . . . . ?
N6A C18A N5A C17A -0.9(8) . . . . ?
C13A C18A N5A C17A -179.9(5) . . . . ?
N5A C18A N6A C16A 0.8(8) . . . . ?
C13A C18A N6A C16A 179.9(4) . . . . ?
N4A C16A N6A C18A 0.0(8) . . . . ?
C3A C16A N6A C18A -178.7(5) . . . . ?
C7BA C7BA N1B C9BA 79.1(8) 6_554 . . . ?
C7BA C7BA N1B C8BA -162.1(7) 6_554 . . . ?
C7BA C7BA N1B Pd1 -40.3(8) 6_554 . . . ?
N1A Pd1 N1B C9BA 9(16) . . . . ?
N1A Pd1 N1B C9BA 74.3(4) 6_554 . . . ?
N1B Pd1 N1B C9BA -106.3(4) 6_554 . . . ?
N1A Pd1 N1B C8BA -111(16) . . . . ?
N1A Pd1 N1B C8BA -46.3(4) 6_554 . . . ?
N1B Pd1 N1B C8BA 133.1(5) 6_554 . . . ?
N1A Pd1 N1B C7BA 130(16) . . . . ?
N1A Pd1 N1B C7BA -165.0(4) 6_554 . . . ?
N1B Pd1 N1B C7BA 14.4(3) 6_554 . . . ?
C4BB C3BB N2B C2BA 97.0(14) . . . . ?
C4BB C3BB N2B C1BA -152.1(14) . . . . ?
C4BB C3BB N2B C2BB 78.4(16) . . . . ?
C4BB C3BB N2B C3BA 36.9(13) . . . . ?
C4BB C3BB N2B C1BB -166.0(14) . . . . ?
C4BB C3BB N2B Pd2 -45.0(15) . . . . ?
C4BA C3BA N2B C3BB -65.9(15) . . . . ?
C4BA C3BA N2B C2BA 161.8(8) . . . . ?
C4BA C3BA N2B C1BA -75.3(9) . . . . ?
C4BA C3BA N2B C2BB 151.1(10) . . . . ?
C4BA C3BA N2B C1BB -97.6(13) . . . . ?
C4BA C3BA N2B Pd2 40.9(7) . . . . ?
N2A Pd2 N2B C3BB 117(40) . . . . ?
N3A Pd2 N2B C3BB -162.6(8) . . . . ?
N3B Pd2 N2B C3BB 18.7(8) . . . . ?
N2A Pd2 N2B C2BA -30(41) . . . . ?
N3A Pd2 N2B C2BA 50.6(6) . . . . ?
N3B Pd2 N2B C2BA -128.1(6) . . . . ?
N2A Pd2 N2B C1BA -157(100) . . . . ?
N3A Pd2 N2B C1BA -76.6(5) . . . . ?
N3B Pd2 N2B C1BA 104.7(5) . . . . ?
N2A Pd2 N2B C2BB -10(41) . . . . ?
N3A Pd2 N2B C2BB 70.8(8) . . . . ?
N3B Pd2 N2B C2BB -107.8(9) . . . . ?
N2A Pd2 N2B C3BA 86(40) . . . . ?
N3A Pd2 N2B C3BA 166.9(4) . . . . ?
N3B Pd2 N2B C3BA -11.8(4) . . . . ?
N2A Pd2 N2B C1BB -123(41) . . . . ?
N3A Pd2 N2B C1BB -42.8(9) . . . . ?
N3B Pd2 N2B C1BB 138.5(9) . . . . ?
C3BA C4BA N3B C5BA -85.4(10) . . . . ?
C3BA C4BA N3B C6BB 155.7(11) . . . . ?
C3BA C4BA N3B C6BA 168.2(7) . . . . ?
C3BA C4BA N3B C5BB -72.5(11) . . . . ?
C3BA C4BA N3B C4BB -37.4(14) . . . . ?
C3BA C4BA N3B Pd2 46.6(8) . . . . ?
C3BB C4BB N3B C5BA -154.0(13) . . . . ?
C3BB C4BB N3B C6BB 80.5(16) . . . . ?
C3BB C4BB N3B C4BA 67.0(16) . . . . ?
C3BB C4BB N3B C6BA 100.7(14) . . . . ?
C3BB C4BB N3B C5BB -144.2(14) . . . . ?
C3BB C4BB N3B Pd2 -36.5(14) . . . . ?
N2A Pd2 N3B C5BA -63.7(7) . . . . ?
N3A Pd2 N3B C5BA 14(8) . . . . ?
N2B Pd2 N3B C5BA 116.0(7) . . . . ?
N2A Pd2 N3B C6BB 75.2(10) . . . . ?
N3A Pd2 N3B C6BB 153(8) . . . . ?
N2B Pd2 N3B C6BB -105.1(10) . . . . ?
N2A Pd2 N3B C4BA 161.3(5) . . . . ?
N3A Pd2 N3B C4BA -121(8) . . . . ?
N2B Pd2 N3B C4BA -19.0(5) . . . . ?
N2A Pd2 N3B C6BA 42.6(5) . . . . ?
N3A Pd2 N3B C6BA 121(8) . . . . ?
N2B Pd2 N3B C6BA -137.7(5) . . . . ?
N2A Pd2 N3B C5BB -74.1(8) . . . . ?
N3A Pd2 N3B C5BB 4(8) . . . . ?
N2B Pd2 N3B C5BB 105.6(8) . . . . ?
N2A Pd2 N3B C4BB -170.6(7) . . . . ?
N3A Pd2 N3B C4BB -93(8) . . . . ?
N2B Pd2 N3B C4BB 9.1(7) . . . . ?
C6G C1G C2G C3G 52(4) . . . . ?
C15G C1G C2G C3G -55(4) . . . . ?
C1G C2G C3G C4G -6(5) . . . . ?
C2G C3G C4G C16G 59(4) . . . . ?
C2G C3G C4G C5G -41(4) . . . . ?
C16G C4G C5G C14G 128(2) . . . . ?
C3G C4G C5G C14G -134(2) . . . . ?
C16G C4G C5G C6G -56(2) . . . . ?
C3G C4G C5G C6G 43(3) . . . . ?
C14G C5G C6G C13G 0.7(19) . . . . ?
C4G C5G C6G C13G -175(2) . . . . ?
C14G C5G C6G C1G 179(2) . . . . ?
C4G C5G C6G C1G 3(3) . . . . ?
C2G C1G C6G C13G 127(3) . . . . ?
C15G C1G C6G C13G -130(2) . . . . ?
C2G C1G C6G C5G -51(3) . . . . ?
C15G C1G C6G C5G 52(3) . . . . ?
C12G C7G C8G C13G 78(5) . . . . ?
C12G C7G C8G C9G -96(5) . . . . ?
C13G C8G C9G C14G 2(3) . . . . ?
C7G C8G C9G C14G 175(4) . . . . ?
C13G C8G C9G C10G -167(3) . . . . ?
C7G C8G C9G C10G 7(4) . . . . ?
C8G C9G C10G C11G 153(3) . . . . ?
C14G C9G C10G C11G -15(5) . . . . ?
C5G C6G C13G C8G 1(3) . . . . ?
C1G C6G C13G C8G -177(3) . . . . ?
C9G C8G C13G C6G -2(3) . . . . ?
C7G C8G C13G C6G -177(3) . . . . ?
C6G C5G C14G C9G -1(3) . . . . ?
C4G C5G C14G C9G 175(2) . . . . ?
C8G C9G C14G C5G 0(3) . . . . ?
C10G C9G C14G C5G 165(3) . . . . ?
C6G C1G C15G C17G 60(2) . . . . ?
C2G C1G C15G C17G 169(2) . . . . ?
C6G C1G C15G C16G -49(3) . . . . ?
C2G C1G C15G C16G 61(3) . . . . ?
C17G C15G C16G C18G 6(4) . . . . ?
C1G C15G C16G C18G 116(3) . . . . ?
C17G C15G C16G C4G -117(3) . . . . ?
C1G C15G C16G C4G -6(3) . . . . ?
C3G C4G C16G C18G -170(3) . . . . ?
C5G C4G C16G C18G -64(3) . . . . ?
C3G C4G C16G C15G -50(3) . . . . ?
C5G C4G C16G C15G 56(3) . . . . ?
C16G C15G C17G O1G 175(4) . . . . ?
C1G C15G C17G O1G 58(5) . . . . ?
C16G C15G C17G N1G -5(3) . . . . ?
C1G C15G C17G N1G -122(3) . . . . ?
C15G C16G C18G O2G 180(6) . . . . ?
C4G C16G C18G O2G -54(7) . . . . ?
C15G C16G C18G N1G -5(6) . . . . ?
C4G C16G C18G N1G 121(4) . . . . ?
O2G C18G N1G C17G 178(5) . . . . ?
C16G C18G N1G C17G 2(6) . . . . ?
O2G C18G N1G C19G 5(8) . . . . ?
C16G C18G N1G C19G -170(3) . . . . ?
O1G C17G N1G C18G -178(4) . . . . ?
C15G C17G N1G C18G 2(5) . . . . ?
O1G C17G N1G C19G -6(5) . . . . ?
C15G C17G N1G C19G 174(2) . . . . ?
C18G N1G C19G C20G -120(4) . . . . ?
C17G N1G C19G C20G 68(4) . . . . ?
C18G N1G C19G C24G 118(4) . . . . ?
C17G N1G C19G C24G -54(3) . . . . ?
N1G C19G C20G C21G 173(3) . . . . ?
C24G C19G C20G C21G -65(3) . . . . ?
C19G C20G C21G C22G 62(3) . . . . ?
C20G C21G C22G C23G -58(4) . . . . ?
C21G C22G C23G C24G 57(4) . . . . ?
C22G C23G C24G C19G -58(3) . . . . ?
C20G C19G C24G C23G 63(3) . . . . ?
N1G C19G C24G C23G -171(2) . . . . ?
